data_7100131
loop_
_publ_author_name
'George Newkome'
'Charles N. Moorefield'
'Matthew Panzer'
'Pingshan Wang.'

_publ_section_title
;
Terpyridine copperII-polycarboxylic acid
architectures: formation of dimeric, helical, and cyclic nanostructures
and their included-water molecule motifs
;
_journal_name_full 'Chemical Communications'
_journal_paper_doi 10.1039/b505327g
_journal_year 2005
_chemical_formula_moiety 'C44 H26 Cu2 N6 O10'
_chemical_formula_sum 'C44 H26 Cu2 N6 O10'
_chemical_formula_weight 925.79
_space_group_IT_number 2
_symmetry_cell_setting triclinic
_symmetry_space_group_name_Hall '-P 1'
_symmetry_space_group_name_H-M 'P -1'
_cell_angle_alpha 89.136(9)
_cell_angle_beta 84.562(10)
_cell_angle_gamma 82.987(10)
_cell_formula_units_Z 1
_cell_length_a 7.198(4)
_cell_length_b 12.339(7)
_cell_length_c 12.865(8)
_cell_measurement_temperature 100(2)
_cell_volume 1129.0(11)
_diffrn_ambient_temperature 100(2)
_exptl_crystal_density_diffrn 1.362
_cod_depositor_comments
;
The following automatic conversions were performed:
'_symmetry_cell_setting' value 'Triclinic' changed to 'triclinic'
according to '/home/saulius/struct/CIF-dictionaries/cif_core.dic'
dictionary named 'cif_core.dic' version 2.4.1 from 2010-06-29.

Automatic conversion script
Id: cif_fix_enum 1527 2010-12-29 10:47:43Z saulius 
;
_cod_database_code 7100131

loop_
_symmetry_equiv_pos_as_xyz
'x, y, z'
'-x, -y, -z'

loop_
_atom_site_label
_atom_site_type_symbol
_atom_site_fract_x
_atom_site_fract_y
_atom_site_fract_z
_atom_site_U_iso_or_equiv
_atom_site_adp_type
_atom_site_occupancy
_atom_site_symmetry_multiplicity
_atom_site_calc_flag
_atom_site_refinement_flags
_atom_site_disorder_assembly
_atom_site_disorder_group
Cu1 Cu 0.56803(9) 0.68714(4) 0.87471(4) 0.0216(2) Uani 1 1 d . . .
O1 O 0.8343(6) 0.7618(3) 0.8416(3) 0.0339(9) Uani 1 1 d . . .
O2 O 0.5131(5) 0.6477(3) 0.7392(3) 0.0236(7) Uani 1 1 d . . .
O3 O 0.5772(7) 0.7923(3) 0.6417(3) 0.0362(10) Uani 1 1 d . . .
O4 O 0.9278(6) 0.3837(3) 0.2695(3) 0.0334(9) Uani 1 1 d . . .
O5 O 0.8153(6) 0.2699(3) 0.3889(3) 0.0340(9) Uani 1 1 d . . .
N1 N 0.7076(6) 0.5361(4) 0.9006(3) 0.0240(9) Uani 1 1 d . . .
N2 N 0.5676(6) 0.6908(3) 1.0256(3) 0.0221(8) Uani 1 1 d . . .
N3 N 0.4030(7) 0.8278(4) 0.9068(3) 0.0281(10) Uani 1 1 d . . .
C1 C 0.7749(8) 0.4619(4) 0.8291(4) 0.0253(10) Uani 1 1 d . . .
H1A H 0.7539 0.4765 0.7582 0.030 Uiso 1 1 calc R . .
C2 C 0.8760(8) 0.3629(4) 0.8549(4) 0.0288(11) Uani 1 1 d . . .
H2 H 0.9269 0.3117 0.8023 0.035 Uiso 1 1 calc R . .
C3 C 0.9003(7) 0.3413(4) 0.9578(4) 0.0273(11) Uani 1 1 d . . .
H3 H 0.9659 0.2736 0.9772 0.033 Uiso 1 1 calc R . .
C4 C 0.8287(7) 0.4184(4) 1.0340(4) 0.0258(10) Uani 1 1 d . . .
H4 H 0.8448 0.4046 1.1057 0.031 Uiso 1 1 calc R . .
C5 C 0.7335(8) 0.5156(4) 1.0021(4) 0.0244(10) Uani 1 1 d . . .
C6 C 0.6536(7) 0.6047(4) 1.0745(4) 0.0212(9) Uani 1 1 d . . .
C7 C 0.6644(9) 0.6046(5) 1.1811(4) 0.0320(12) Uani 1 1 d . . .
H7 H 0.7270 0.5444 1.2162 0.038 Uiso 1 1 calc R . .
C8 C 0.5771(8) 0.6989(5) 1.2351(4) 0.0314(12) Uani 1 1 d . . .
H8 H 0.5816 0.7025 1.3086 0.038 Uiso 1 1 calc R . .
C9 C 0.4864(8) 0.7852(5) 1.1849(4) 0.0286(11) Uani 1 1 d . . .
H9 H 0.4264 0.8475 1.2226 0.034 Uiso 1 1 calc R . .
C10 C 0.4842(7) 0.7794(4) 1.0772(4) 0.0232(10) Uani 1 1 d . . .
C11 C 0.3880(8) 0.8583(4) 1.0095(4) 0.0277(11) Uani 1 1 d . . .
C12 C 0.2923(9) 0.9582(5) 1.0445(5) 0.0339(13) Uani 1 1 d . . .
H12 H 0.2837 0.9778 1.1161 0.041 Uiso 1 1 calc R . .
C13 C 0.2105(10) 1.0280(5) 0.9719(6) 0.0397(15) Uani 1 1 d . . .
H13 H 0.1482 1.0976 0.9932 0.048 Uiso 1 1 calc R . .
C14 C 0.2188(10) 0.9973(5) 0.8696(5) 0.0385(14) Uani 1 1 d . . .
H14 H 0.1610 1.0448 0.8201 0.046 Uiso 1 1 calc R . .
C15 C 0.3124(9) 0.8959(5) 0.8387(5) 0.0338(12) Uani 1 1 d . . .
H15 H 0.3132 0.8737 0.7683 0.041 Uiso 1 1 calc R . .
C16 C 0.5848(8) 0.6213(4) 0.5586(4) 0.0242(10) Uani 1 1 d . . .
C17 C 0.7526(8) 0.6249(4) 0.5017(4) 0.0273(11) Uani 1 1 d . . .
H17 H 0.8240 0.6830 0.5120 0.033 Uiso 1 1 calc R . .
C18 C 0.8228(7) 0.5432(4) 0.4270(4) 0.0249(10) Uani 1 1 d . . .
H18 H 0.9404 0.5469 0.3875 0.030 Uiso 1 1 calc R . .
C19 C 0.7203(9) 0.4585(4) 0.4117(4) 0.0275(11) Uani 1 1 d . . .
C20 C 0.4661(7) 0.5417(4) 0.5379(3) 0.0211(10) Uani 1 1 d . . .
C26 C 0.5511(9) 0.6961(4) 0.6523(4) 0.0295(11) Uani 1 1 d . . .
C27 C 0.8252(8) 0.3627(4) 0.3504(4) 0.0276(11) Uani 1 1 d . . .

loop_
_atom_site_aniso_label
_atom_site_aniso_U_11
_atom_site_aniso_U_22
_atom_site_aniso_U_33
_atom_site_aniso_U_23
_atom_site_aniso_U_13
_atom_site_aniso_U_12
Cu1 0.0297(4) 0.0182(3) 0.0166(3) -0.0054(2) 0.0022(2) -0.0049(2)
O1 0.044(2) 0.030(2) 0.028(2) -0.0142(16) 0.0058(17) -0.0119(18)
O2 0.0299(19) 0.0188(16) 0.0214(17) -0.0014(13) -0.0019(14) -0.0003(14)
O3 0.049(3) 0.0206(18) 0.037(2) -0.0032(16) 0.0062(19) -0.0049(17)
O4 0.038(2) 0.039(2) 0.0230(19) -0.0086(16) 0.0077(16) -0.0107(18)
O5 0.040(2) 0.029(2) 0.029(2) 0.0016(15) 0.0083(17) 0.0011(17)
N1 0.027(2) 0.024(2) 0.022(2) -0.0047(16) 0.0003(16) -0.0101(17)
N2 0.021(2) 0.0188(19) 0.027(2) -0.0056(16) -0.0030(16) -0.0010(16)
N3 0.041(3) 0.022(2) 0.022(2) -0.0032(16) 0.0032(18) -0.0097(19)
C1 0.030(3) 0.024(2) 0.023(2) -0.0021(19) 0.000(2) -0.008(2)
C2 0.026(3) 0.026(2) 0.033(3) -0.007(2) 0.011(2) -0.010(2)
C3 0.023(3) 0.020(2) 0.038(3) 0.000(2) 0.005(2) -0.0046(19)
C4 0.016(2) 0.029(3) 0.033(3) 0.002(2) 0.0029(19) -0.0098(19)
C5 0.030(3) 0.022(2) 0.022(2) -0.0009(18) 0.0051(19) -0.012(2)
C6 0.020(2) 0.022(2) 0.022(2) -0.0013(18) 0.0018(18) -0.0064(18)
C7 0.038(3) 0.039(3) 0.023(3) -0.003(2) -0.004(2) -0.017(3)
C8 0.031(3) 0.046(3) 0.019(2) -0.007(2) 0.003(2) -0.016(2)
C9 0.023(3) 0.035(3) 0.027(3) -0.013(2) 0.003(2) -0.007(2)
C10 0.022(2) 0.021(2) 0.026(2) -0.0084(19) 0.0038(19) -0.0060(19)
C11 0.036(3) 0.025(2) 0.024(2) -0.007(2) 0.003(2) -0.013(2)
C12 0.035(3) 0.027(3) 0.041(3) -0.015(2) 0.005(2) -0.012(2)
C13 0.046(4) 0.017(2) 0.056(4) -0.012(2) 0.006(3) -0.007(2)
C14 0.042(3) 0.028(3) 0.044(4) 0.004(2) 0.004(3) -0.003(2)
C15 0.036(3) 0.031(3) 0.034(3) 0.000(2) 0.006(2) -0.007(2)
C16 0.034(3) 0.020(2) 0.018(2) 0.0001(17) -0.0038(19) 0.000(2)
C17 0.039(3) 0.022(2) 0.022(2) -0.0024(19) -0.004(2) -0.008(2)
C18 0.022(2) 0.032(3) 0.020(2) -0.0005(19) 0.0001(18) -0.002(2)
C19 0.044(3) 0.026(2) 0.013(2) -0.0031(18) 0.001(2) -0.008(2)
C20 0.027(3) 0.023(2) 0.013(2) 0.0001(18) -0.0001(18) -0.0028(19)
C26 0.039(3) 0.025(3) 0.024(3) -0.008(2) 0.002(2) -0.007(2)
C27 0.033(3) 0.031(3) 0.018(2) -0.0068(19) 0.001(2) -0.005(2)

loop_
_geom_bond_atom_site_label_1
_geom_bond_atom_site_label_2
_geom_bond_distance
_geom_bond_site_symmetry_2
_geom_bond_publ_flag
Cu1 O2 1.906(4) . ?
Cu1 N2 1.942(5) . ?
Cu1 N3 2.005(5) . ?
Cu1 N1 2.044(5) . ?
Cu1 O1 2.229(4) . ?
O2 C26 1.282(7) . ?
O3 C26 1.228(6) . ?
O4 C27 1.260(7) . ?
O5 C27 1.248(7) . ?
N1 C1 1.324(7) . ?
N1 C5 1.351(7) . ?
N2 C10 1.334(6) . ?
N2 C6 1.342(7) . ?
N3 C15 1.360(8) . ?
N3 C11 1.370(7) . ?
C1 C2 1.396(8) . ?
C1 H1A 0.9500 . ?
C2 C3 1.369(8) . ?
C2 H2 0.9500 . ?
C3 C4 1.395(7) . ?
C3 H3 0.9500 . ?
C4 C5 1.384(8) . ?
C4 H4 0.9500 . ?
C5 C6 1.477(7) . ?
C6 C7 1.381(7) . ?
C7 C8 1.413(9) . ?
C7 H7 0.9500 . ?
C8 C9 1.366(9) . ?
C8 H8 0.9500 . ?
C9 C10 1.391(7) . ?
C9 H9 0.9500 . ?
C10 C11 1.453(8) . ?
C11 C12 1.396(8) . ?
C12 C13 1.384(10) . ?
C12 H12 0.9500 . ?
C13 C14 1.369(10) . ?
C13 H13 0.9500 . ?
C14 C15 1.391(9) . ?
C14 H14 0.9500 . ?
C15 H15 0.9500 . ?
C16 C17 1.357(8) . ?
C16 C20 1.422(7) . ?
C16 C26 1.512(7) . ?
C17 C18 1.416(7) . ?
C17 H17 0.9500 . ?
C18 C19 1.378(7) . ?
C18 H18 0.9500 . ?
C19 C20 1.434(8) 2_666 ?
C19 C27 1.513(7) . ?
C20 C19 1.434(8) 2_666 ?
C20 C20 1.436(9) 2_666 ?
